data_2310002
loop_
_publ_author_name
'Mondal, Swastik'
'Prathapa, Siriyara Jagannatha'
'van Smaalen, Sander'

_publ_section_title
;
 Experimental dynamic electron densities of multipole models at different
 temperatures
;
_journal_issue 5
_journal_name_full 'Acta Crystallographica Section A'
_journal_page_first 568
_journal_page_last 581
_journal_paper_doi 10.1107/S0108767312029005
_journal_volume 68
_journal_year 2012
_chemical_formula_analytical 'C2 H5 N1 O2'
_chemical_formula_moiety 'C2 H5 N1 O2'
_chemical_formula_sum 'C2 H5 N O2'
_chemical_formula_weight 75.1
_chemical_name_common \a-Glycine
_space_group_IT_number 14
_symmetry_cell_setting monoclinic
_symmetry_Int_Tables_number 14
_symmetry_space_group_name_Hall '-P 2yn'
_symmetry_space_group_name_H-M 'P 1 21/n 1'
_audit_conform_dict_location ftp://ftp.iucr.org/pub/cif_core.dic
_audit_conform_dict_name cif_core.dic
_audit_conform_dict_version 2.3
_audit_creation_date '06-Feb-02 T10:26:43-00:00'
_audit_creation_method 'XD routine XDCIF'
_cell_angle_alpha 90
_cell_angle_beta 111.990(15)
_cell_angle_gamma 90
_cell_formula_units_Z 4
_cell_length_a 5.087(2)
_cell_length_b 11.773(3)
_cell_length_c 5.460(2)
_cell_volume 303.21(18)
_computing_molecular_graphics 'Volkov et al, (2006)'
_computing_publication_material 'Volkov et al, (2006)'
_computing_structure_refinement 'Volkov et al, (2006)'
_diffrn_ambient_temperature 23
_diffrn_radiation_type 'Mo K\a'
_diffrn_radiation_wavelength 0.71073
_exptl_absorpt_coefficient_mu 0.146
_exptl_crystal_F_000 160
_refine_diff_density_max 0.154
_refine_diff_density_min -0.132
_refine_diff_density_rms 0.039
_refine_ls_extinction_expression
;
        Becker, P.J. & Coppens, P. (1974) Acta Cryst., A30, 129-153.
;
_refine_ls_extinction_method 'Becker-Coppens type 1 Lorentzian anisotropic'
_refine_ls_goodness_of_fit_ref 1.177
_refine_ls_matrix_type full
_refine_ls_number_parameters 130
_refine_ls_number_reflns 3603
_refine_ls_number_restraints 0
_refine_ls_R_factor_all 0.014
_refine_ls_R_factor_gt 0.012
_refine_ls_shift/su_max 0
_refine_ls_structure_factor_coef F
_refine_ls_weighting_details
;
        calc w1 = 1/[s^2^(Fo)]
;
_refine_ls_weighting_scheme calc
_refine_ls_wR_factor_ref 0.015
_reflns_number_gt 3603
_reflns_number_total 3822
_reflns_threshold_expression 'F > 3\s F'
_cod_data_source_file kx5007.cif
_cod_data_source_block glycine
_cod_original_cell_volume 303.16(18)
_cod_original_sg_symbol_Hall '-P 2yabc'
_cod_original_formula_sum 'C2 H5 N1 O2'
_cod_database_code 2310002

loop_
_space_group_symop_id
_space_group_symop_operation_xyz
1 +X,+Y,+Z
2 1/2-X,1/2+Y,1/2-Z
3 -X,-Y,-Z
4 1/2+X,1/2-Y,1/2+Z

loop_
_atom_local_axes_atom_label
_atom_local_axes_atom0
_atom_local_axes_ax1
_atom_local_axes_atom1
_atom_local_axes_atom2
_atom_local_axes_ax2
O(1) C(1) X O(1) O(2) Y
O(2) C(1) X O(2) O(1) Y
N C(2) Z N H(2) Y
C(1) O(1) X C(1) O(2) Y
C(2) H(4) X C(2) N Y
H(4) C(2) Z H(4) N Y
H(5) C(2) Z H(5) C(1) Y
H(1) N Z H(1) C(2) Y
H(2) N Z H(2) C(2) Y
H(3) N Z H(3) C(2) Y

loop_
_atom_rho_multipole_atom_label
_atom_rho_multipole_coeff_Pv
_atom_rho_multipole_coeff_P00
_atom_rho_multipole_coeff_P11
_atom_rho_multipole_coeff_P1-1
_atom_rho_multipole_coeff_P10
_atom_rho_multipole_coeff_P20
_atom_rho_multipole_coeff_P21
_atom_rho_multipole_coeff_P2-1
_atom_rho_multipole_coeff_P22
_atom_rho_multipole_coeff_P2-2
_atom_rho_multipole_coeff_P30
_atom_rho_multipole_coeff_P31
_atom_rho_multipole_coeff_P3-1
_atom_rho_multipole_coeff_P32
_atom_rho_multipole_coeff_P3-2
_atom_rho_multipole_coeff_P33
_atom_rho_multipole_coeff_P3-3
_atom_rho_multipole_coeff_P40
_atom_rho_multipole_coeff_P41
_atom_rho_multipole_coeff_P4-1
_atom_rho_multipole_coeff_P42
_atom_rho_multipole_coeff_P4-2
_atom_rho_multipole_coeff_P43
_atom_rho_multipole_coeff_P4-3
_atom_rho_multipole_coeff_P44
_atom_rho_multipole_coeff_P4-4
_atom_rho_multipole_kappa
_atom_rho_multipole_kappa_prime0
_atom_rho_multipole_kappa_prime1
_atom_rho_multipole_kappa_prime2
_atom_rho_multipole_kappa_prime3
_atom_rho_multipole_kappa_prime4
O(1) 6.269(15) 0 -0.067(4) -0.008(3) 0 -0.044(4) 0 0 -0.046(4) -0.003(4) 0 -0.011(3) -0.005(3) 0 0 0.035(3) 0.004(3) -0.006(5) 0 0 -0.010(4) -0.002(4) 0 0 0.007(4) 0.006(4) 0.9849(10) 1.031641 1.031641 1.031641 1.031641 1.031641
O(2) 6.347(13) 0 -0.066(3) 0.003(4) 0 -0.037(4) 0 0 -0.057(4) 0.002(4) 0 -0.012(3) 0.006(3) 0 0 0.034(3) 0.001(3) -0.003(5) 0 0 0.001(4) -0.001(4) 0 0 0.016(4) 0.001(4) 0.9849(10) 1.031641 1.031641 1.031641 1.031641 1.031641
N 4.95(3) 0 0 0 -0.022(5) -0.039(5) 0 0 0 0 0.213(6) 0 0 0 0 -0.013(4) -0.153(5) 0.008(7) 0 0 0 0 0.006(5) 0.082(6) 0 0 0.997(3) 0.92025 0.92025 0.92025 0.92025 0.92025
C(1) 4.15(3) 0 0.029(6) 0.031(6) 0 -0.268(6) 0 0 0.037(5) -0.063(6) 0 -0.006(6) 0.016(6) 0 0 0.333(7) 0.054(6) 0.002(8) 0 0 -0.019(7) -0.018(8) 0 0 -0.013(9) -0.012(9) 0.995(3) 0.977513 0.977513 0.977513 0.977513 0.977513
C(2) 3.77(3) 0 0.035(5) -0.048(7) 0 0.034(6) 0 0 0.073(5) 0.052(5) 0 -0.112(6) -0.197(7) 0 0 0.169(6) -0.070(6) 0.004(8) 0 0 -0.029(8) 0.065(8) 0 0 0.032(6) 0.042(7) 1.020(3) 0.964 0.964 0.964 0.964 0.964
H(4) 1.010(9) 0 0 0 0.196(5) 0.075(7) 0 0 0 0 0 0 0 0 0 0 0 0 0 0 0 0 0 0 0 0 1.1 1.18 1.18 1.18 1.18 1.18
H(5) 1.010(9) 0 0 0 0.196(5) 0.075(7) 0 0 0 0 0 0 0 0 0 0 0 0 0 0 0 0 0 0 0 0 1.1 1.18 1.18 1.18 1.18 1.18
H(1) 0.835(8) 0 0 0 0.151(5) 0.097(6) 0 0 0 0 0 0 0 0 0 0 0 0 0 0 0 0 0 0 0 0 1.1 1.18 1.18 1.18 1.18 1.18
H(2) 0.835(8) 0 0 0 0.151(5) 0.097(6) 0 0 0 0 0 0 0 0 0 0 0 0 0 0 0 0 0 0 0 0 1.1 1.18 1.18 1.18 1.18 1.18
H(3) 0.835(8) 0 0 0 0.151(5) 0.097(6) 0 0 0 0 0 0 0 0 0 0 0 0 0 0 0 0 0 0 0 0 1.1 1.18 1.18 1.18 1.18 1.18

loop_
_atom_site_label
_atom_site_type_symbol
_atom_site_fract_x
_atom_site_fract_y
_atom_site_fract_z
_atom_site_U_iso_or_equiv
_atom_site_adp_type
_atom_site_occupancy
_atom_site_symmetry_multiplicity
O(1) O 0.302156(19) 0.093778(7) 0.236474(19) 0.006 Uani 1 4
O(2) O -0.155320(19) 0.142400(7) 0.10657(2) 0.006 Uani 1 4
N N 0.294958(17) 0.088387(7) -0.259561(16) 0.005 Uani 1 4
C(1) C 0.069329(18) 0.125159(8) 0.065779(18) 0.004 Uani 1 4
C(2) C 0.057957(19) 0.145858(8) -0.214077(18) 0.005 Uani 1 4
H(4) H 0.074477 0.237111 -0.241188 0.02009(2) Uiso 1 4
H(5) H -0.140167 0.1137 -0.360019 0.01809(2) Uiso 1 4
H(1) H 0.277937 0.099696 -0.452556 0.01911(2) Uiso 1 4
H(2) H 0.489321 0.118996 -0.134753 0.01511(2) Uiso 1 4
H(3) H 0.290225 0.002489 -0.222836 0.01611(2) Uiso 1 4

loop_
_atom_site_aniso_label
_atom_site_aniso_U_11
_atom_site_aniso_U_22
_atom_site_aniso_U_33
_atom_site_aniso_U_23
_atom_site_aniso_U_13
_atom_site_aniso_U_12
O(1) 0.00483(3) 0.00800(3) 0.00403(3) 0.000892(18) 0.00146(2) 0.001313(17)
O(2) 0.00453(3) 0.00847(3) 0.00595(3) -0.000393(19) 0.00305(2) 0.000394(17)
N 0.00519(3) 0.00658(3) 0.00432(3) 0.000239(18) 0.002341(19) 0.000974(18)
C(1) 0.00387(3) 0.00459(3) 0.00381(3) 0.000050(19) 0.00184(2) 0.000101(18)
C(2) 0.00491(3) 0.00593(3) 0.00415(3) 0.00075(2) 0.00203(2) 0.000897(19)

loop_
_geom_angle_atom_site_label_1
_geom_angle_atom_site_label_2
_geom_angle_atom_site_label_3
_geom_angle
_geom_angle_site_symmetry_1
_geom_angle_site_symmetry_2
_geom_angle_site_symmetry_3
_geom_angle_publ_flag
H(1) N H(2) 108.773(7) 1_555 1_555 1_555 yes
H(1) N H(3) 108.966(8) 1_555 1_555 1_555 yes
H(2) N H(3) 107.433(7) 1_555 1_555 1_555 yes
O(1) C(1) O(2) 125.541(10) 1_555 1_555 1_555 yes
O(1) C(1) C(2) 117.441(8) 1_555 1_555 1_555 yes
O(2) C(1) C(2) 117.013(9) 1_555 1_555 1_555 yes
C(1) C(2) H(4) 108.462(8) 1_555 1_555 1_555 yes
C(1) C(2) H(5) 110.710(8) 1_555 1_555 1_555 yes
H(4) C(2) H(5) 109.817(8) 1_555 1_555 1_555 yes

loop_
_geom_bond_atom_site_label_1
_geom_bond_atom_site_label_2
_geom_bond_distance
_geom_bond_site_symmetry_1
_geom_bond_site_symmetry_2
_geom_bond_publ_flag
O(1) C(1) 1.25738(13) 1_555 1_555 yes
O(2) C(1) 1.25981(12) 1_555 1_555 yes
N H(1) 1.03300(8) 1_555 1_555 yes
N H(2) 1.03300(8) 1_555 1_555 yes
N H(3) 1.03300(8) 1_555 1_555 yes
C(1) C(2) 1.52674(13) 1_555 1_555 yes
C(2) H(4) 1.09200(10) 1_555 1_555 yes
C(2) H(5) 1.09200(9) 1_555 1_555 yes
